data_7160246
loop_
_publ_author_name
'Wang, Ruikang'
'Jin, Peng'
'Yang, Gaowang'
'Fan, Ying'
'Bai, Zuyu'
'Huang, Danfeng'
'Wang, Ke-Hu'
'Wang, Junjiao'
'Hu, Yulai'

_publ_section_title
;
 Synthesis of 3,5-bis(fluoroalkyl)pyrazoles/pyrazolines from [3 + 2]
 cycloaddition of di/trifluoroacetohydrazonoyl bromides and
 trifluoromethyl-substituted alkenes
;
_journal_name_full 'Organic &amp; Biomolecular Chemistry'
_journal_paper_doi 10.1039/D4OB01160K
_journal_year 2024
_chemical_formula_moiety 'C17 H12 Br F5 N2'
_chemical_formula_sum 'C17 H12 Br F5 N2'
_chemical_formula_weight 419.20
_space_group_crystal_system triclinic
_space_group_IT_number 2
_space_group_name_Hall '-P 1'
_space_group_name_H-M_alt 'P -1'
_atom_sites_solution_hydrogens geom
_atom_sites_solution_primary dual
_audit_creation_date 2024-08-30
_audit_creation_method
;
Olex2 1.5
(compiled 2023.03.06 svn.rbb2c1857 for OlexSys, GUI svn.r6748)
;
_audit_update_record
;
2024-08-31 deposited with the CCDC.	2024-11-14 downloaded from the CCDC.
;
_cell_angle_alpha 86.890(3)
_cell_angle_beta 73.961(4)
_cell_angle_gamma 70.172(4)
_cell_formula_units_Z 2
_cell_length_a 7.4520(4)
_cell_length_b 10.0443(4)
_cell_length_c 11.7716(5)
_cell_measurement_reflns_used 8208
_cell_measurement_temperature 149.99(10)
_cell_measurement_theta_max 76.2640
_cell_measurement_theta_min 3.8830
_cell_volume 795.85(7)
_computing_cell_refinement 'CrysAlisPro 1.171.42.93a (Rigaku OD, 2023)'
_computing_data_collection 'CrysAlisPro 1.171.42.93a (Rigaku OD, 2023)'
_computing_data_reduction 'CrysAlisPro 1.171.42.93a (Rigaku OD, 2023)'
_computing_molecular_graphics 'Olex2 1.5 (Dolomanov et al., 2009)'
_computing_publication_material 'Olex2 1.5 (Dolomanov et al., 2009)'
_computing_structure_refinement 'SHELXL 2018/3 (Sheldrick, 2015)'
_computing_structure_solution 'SHELXT 2018/2 (Sheldrick, 2018)'
_diffrn_ambient_environment N~2~
_diffrn_ambient_temperature 149.99(10)
_diffrn_detector 'Hybrid Pixel Array Detector'
_diffrn_detector_area_resol_mean 10.0000
_diffrn_detector_type HyPix
_diffrn_measured_fraction_theta_full 0.983
_diffrn_measured_fraction_theta_max 0.942
_diffrn_measurement_details
;
List of Runs (angles in degrees, time in seconds):

  # Type    Start    End  Width  t~exp~   \w     \q     \k     \f   Frames
#--------------------------------------------------------------------------
  1  \w     32.00  59.00   0.50    0.05    --  104.75 -61.00 -90.00   54
  2  \w    -19.00  28.00   0.50    0.05    --   46.68 -19.00-120.00   94
  3  \w    -21.00  27.00   0.50    0.05    --   46.68 -19.00 -30.00   96
  4  \w    -27.00  27.00   0.50    0.05    --   46.68 -19.00  30.00  108
  5  \w    -25.00  37.00   0.50    0.05    --   46.68 -37.00 120.00  124
  6  \w     75.00 103.00   0.50    0.05    --  104.75 -94.00 150.00   56
  7  \w     39.00  83.00   0.50    0.05    --  104.75-125.00  60.00   88
  8  \w     37.00 112.00   0.50    0.05    --  104.75-125.00 120.00  150
  9  \w     83.00 110.00   0.50    0.05    --  104.75-125.00  30.00   54
 10  \w     79.00 111.00   0.50    0.05    --  104.75-125.00   0.00   64
 11  \w     46.00  71.00   0.50    0.05    --  104.75-125.00  30.00   50
 12  \w     72.00 110.00   0.50    0.05    --  104.75-125.00 -90.00   76
 13  \w     35.00  68.00   0.50    0.05    --  104.75-125.00 -90.00   66
 14  \w     46.00 112.00   0.50    0.05    --  104.75-125.00-180.00  132
 15  \w     36.00  69.00   0.50    0.05    --   46.68-125.00-180.00   66
 16  \w    -25.00  77.00   0.50    0.05    --   46.68 -94.00  36.00  204
 17  \w     65.00  99.00   0.50    0.05    --  104.75 -94.00  90.00   68
 18  \w     69.00  95.00   0.50    0.05    --  104.75 -94.00  36.00   52
 19  \w     93.00 172.00   0.50    0.05    --  104.75  45.00 120.00  158
 20  \w    112.00 137.00   0.50    0.05    --  104.75  94.00 146.00   50
 21  \w    144.00 169.00   0.50    0.05    --  104.75  77.00-180.00   50
 22  \w     82.00 136.00   0.50    0.05    --  104.75  77.00-180.00  108
 23  \w    -83.00 -40.00   0.50    0.05    -- -102.00  77.00 -30.00   86
 24  \w    -67.00 -30.00   0.50    0.05    -- -102.00  61.00  90.00   74
 25  \w    -67.00 -41.00   0.50    0.05    -- -102.00  61.00-120.00   52
 26  \w    -67.00 -35.00   0.50    0.05    -- -102.00  61.00-150.00   64
 27  \w   -100.00 -32.00   0.50    0.05    -- -102.00 125.00-120.00  136
 28  \w    -29.00   8.00   0.50    0.05    --  -46.68  94.00 146.00   74
 29  \w    -77.00 -51.00   0.50    0.05    -- -102.00  94.00 146.00   52
 30  \w   -175.00 -90.00   0.50    0.05    -- -102.00 -61.00 -90.00  170
 31  \w   -127.00 -89.00   0.50    0.05    -- -102.00 -45.00 -30.00   76
 32  \w   -159.00-131.00   0.50    0.05    -- -102.00 -45.00 -30.00   56
 33  \w   -133.00 -84.00   0.50    0.05    -- -102.00 -77.00 120.00   98
 34  \w   -174.00-116.00   0.50    0.05    -- -102.00 -94.00 120.00  116
 35  \w   -157.00 -84.00   0.50    0.05    -- -102.00 -94.00  36.00  146
;
_diffrn_measurement_device 'four-circle diffractometer'
_diffrn_measurement_device_type 'XtaLAB Synergy R, DW system, HyPix'
_diffrn_measurement_method '\w scans'
_diffrn_orient_matrix_type 'CrysAlisPro convention (1999,Acta A55,543-557)'
_diffrn_orient_matrix_UB_11 0.1416059000
_diffrn_orient_matrix_UB_12 -0.1524145000
_diffrn_orient_matrix_UB_13 0.0023075000
_diffrn_orient_matrix_UB_21 0.1220293000
_diffrn_orient_matrix_UB_22 0.0121227000
_diffrn_orient_matrix_UB_23 -0.1267390000
_diffrn_orient_matrix_UB_31 0.1314843000
_diffrn_orient_matrix_UB_32 0.0570649000
_diffrn_orient_matrix_UB_33 0.0500981000
_diffrn_radiation_monochromator mirror
_diffrn_radiation_probe x-ray
_diffrn_radiation_type 'Cu K\a'
_diffrn_radiation_wavelength 1.54184
_diffrn_reflns_av_R_equivalents 0.0251
_diffrn_reflns_av_unetI/netI 0.0198
_diffrn_reflns_Laue_measured_fraction_full 0.983
_diffrn_reflns_Laue_measured_fraction_max 0.942
_diffrn_reflns_limit_h_max 9
_diffrn_reflns_limit_h_min -8
_diffrn_reflns_limit_k_max 12
_diffrn_reflns_limit_k_min -12
_diffrn_reflns_limit_l_max 14
_diffrn_reflns_limit_l_min -14
_diffrn_reflns_number 8425
_diffrn_reflns_point_group_measured_fraction_full 0.983
_diffrn_reflns_point_group_measured_fraction_max 0.942
_diffrn_reflns_theta_full 67.684
_diffrn_reflns_theta_max 75.919
_diffrn_reflns_theta_min 3.911
_diffrn_source 'Rotating-anode X-ray tube'
_diffrn_source_type 'Rigaku (Cu) X-ray Source'
_exptl_absorpt_coefficient_mu 4.064
_exptl_absorpt_correction_T_max 1.00000
_exptl_absorpt_correction_T_min 0.78271
_exptl_absorpt_correction_type multi-scan
_exptl_absorpt_process_details
;
CrysAlisPro 1.171.42.93a (Rigaku Oxford Diffraction, 2023)
Empirical absorption correction using spherical harmonics,
implemented in SCALE3 ABSPACK scaling algorithm.
;
_exptl_crystal_colour 'clear light orange'
_exptl_crystal_colour_lustre clear
_exptl_crystal_colour_modifier light
_exptl_crystal_colour_primary orange
_exptl_crystal_density_diffrn 1.749
_exptl_crystal_description block
_exptl_crystal_F_000 416
_exptl_crystal_size_max 0.18
_exptl_crystal_size_mid 0.15
_exptl_crystal_size_min 0.12
_refine_diff_density_max 0.389
_refine_diff_density_min -0.558
_refine_diff_density_rms 0.067
_refine_ls_extinction_method none
_refine_ls_goodness_of_fit_ref 1.076
_refine_ls_hydrogen_treatment constr
_refine_ls_matrix_type full
_refine_ls_number_parameters 226
_refine_ls_number_reflns 3125
_refine_ls_number_restraints 0
_refine_ls_restrained_S_all 1.076
_refine_ls_R_factor_all 0.0306
_refine_ls_R_factor_gt 0.0300
_refine_ls_shift/su_max 0.000
_refine_ls_shift/su_mean 0.000
_refine_ls_structure_factor_coef Fsqd
_refine_ls_weighting_details 'w=1/[\s^2^(Fo^2^)+(0.0370P)^2^+0.8019P] where P=(Fo^2^+2Fc^2^)/3'
_refine_ls_weighting_scheme calc
_refine_ls_wR_factor_gt 0.0748
_refine_ls_wR_factor_ref 0.0750
_reflns_Friedel_coverage 0.000
_reflns_number_gt 3093
_reflns_number_total 3125
_reflns_threshold_expression 'I > 2\s(I)'
_cod_data_source_file d4ob01160k2.cif
_cod_data_source_block rkw_0830-1_auto
_cod_database_code 7160246
_shelx_shelxl_version_number 2018/3
_shelx_space_group_comment
;
The symmetry employed for this shelxl refinement is uniquely defined
by the following loop, which should always be used as a source of
symmetry information in preference to the above space-group names.
They are only intended as comments.
;
_olex2_refinement_description
;
1. Fixed Uiso
 At 1.2 times of:
  All C(H) groups, All C(H,H) groups
2.a Ternary CH refined with riding coordinates:
 C3(H3)
2.b Secondary CH2 refined with riding coordinates:
 C5(H5A,H5B)
2.c Aromatic/amide H refined with riding coordinates:
 C2(H2), C6(H6), C7(H7), C8(H8), C11(H11), C14(H14), C15(H15), C16(H16),
 C17(H17)
;
_olex2_submission_special_instructions 'No special instructions were received'
_oxdiff_exptl_absorpt_empirical_details
;
Empirical correction (ABSPACK) includes:
- Absorption correction using spherical harmonics
- Frame scaling
;
_oxdiff_exptl_absorpt_empirical_full_max 1.378
_oxdiff_exptl_absorpt_empirical_full_min 0.689

loop_
_space_group_symop_operation_xyz
'x, y, z'
'-x, -y, -z'

loop_
_atom_site_label
_atom_site_type_symbol
_atom_site_fract_x
_atom_site_fract_y
_atom_site_fract_z
_atom_site_U_iso_or_equiv
_atom_site_adp_type
_atom_site_occupancy
_atom_site_site_symmetry_order
_atom_site_calc_flag
_atom_site_refinement_flags_posn
_atom_site_refinement_flags_adp
_atom_site_refinement_flags_occupancy
_atom_site_disorder_assembly
_atom_site_disorder_group
Br1 Br 0.27356(3) 0.35532(2) 0.67800(2) 0.02557(9) Uani 1 1 d . . . . .
F1 F 0.39870(17) 0.93359(13) 0.76590(11) 0.0260(3) Uani 1 1 d . . . . .
F2 F 0.9209(2) 0.83498(15) 1.08198(12) 0.0349(3) Uani 1 1 d . . . . .
F3 F 1.19768(18) 0.71749(16) 0.95813(12) 0.0327(3) Uani 1 1 d . . . . .
F4 F 0.46847(18) 0.90225(14) 0.93274(10) 0.0265(3) Uani 1 1 d . . . . .
F5 F 0.52938(19) 1.06974(12) 0.82346(11) 0.0270(3) Uani 1 1 d . . . . .
N1 N 0.7535(2) 0.68685(17) 0.79622(14) 0.0174(3) Uani 1 1 d . . . . .
N2 N 0.8340(2) 0.64630(18) 0.89099(14) 0.0185(3) Uani 1 1 d . . . . .
C1 C 0.6413(3) 0.6106(2) 0.77001(16) 0.0162(4) Uani 1 1 d . . . . .
C2 C 0.9631(4) 0.8567(3) 0.38441(19) 0.0291(5) Uani 1 1 d . . . . .
H2 H 1.013347 0.860598 0.301289 0.035 Uiso 1 1 calc R U . . .
C3 C 1.0084(3) 0.7200(2) 1.00541(18) 0.0208(4) Uani 1 1 d . . . . .
H3 H 1.006150 0.631365 1.047918 0.025 Uiso 1 1 calc R U . . .
C4 C 0.8141(3) 0.8451(2) 0.62893(16) 0.0168(4) Uani 1 1 d . . . . .
C5 C 0.8879(3) 0.8580(2) 0.82716(18) 0.0206(4) Uani 1 1 d . . . . .
H5A H 1.017486 0.851079 0.771131 0.025 Uiso 1 1 calc R U . . .
H5B H 0.829564 0.951239 0.870614 0.025 Uiso 1 1 calc R U . . .
C6 C 0.7345(3) 0.9652(2) 0.56982(18) 0.0215(4) Uani 1 1 d . . . . .
H6 H 0.628984 1.044016 0.612773 0.026 Uiso 1 1 calc R U . . .
C7 C 0.8089(3) 0.9698(2) 0.44834(19) 0.0267(5) Uani 1 1 d . . . . .
H7 H 0.753142 1.051836 0.408701 0.032 Uiso 1 1 calc R U . . .
C8 C 0.5611(3) 0.6449(2) 0.67327(17) 0.0182(4) Uani 1 1 d . . . . .
H8 H 0.582672 0.719854 0.624887 0.022 Uiso 1 1 calc R U . . .
C9 C 0.4223(3) 0.4584(2) 0.71660(17) 0.0184(4) Uani 1 1 d . . . . .
C10 C 0.9068(3) 0.7386(2) 0.90996(17) 0.0184(4) Uani 1 1 d . . . . .
C11 C 0.9705(3) 0.7311(2) 0.56391(18) 0.0217(4) Uani 1 1 d . . . . .
H11 H 1.026975 0.648832 0.603096 0.026 Uiso 1 1 calc R U . . .
C12 C 0.7447(3) 0.8329(2) 0.76284(16) 0.0162(4) Uani 1 1 d . . . . .
C13 C 0.5327(3) 0.9352(2) 0.82088(17) 0.0199(4) Uani 1 1 d . . . . .
C14 C 0.6121(3) 0.4978(2) 0.83801(17) 0.0180(4) Uani 1 1 d . . . . .
H14 H 0.667122 0.472860 0.903170 0.022 Uiso 1 1 calc R U . . .
C15 C 1.0439(3) 0.7371(3) 0.4429(2) 0.0282(5) Uani 1 1 d . . . . .
H15 H 1.150201 0.658899 0.399562 0.034 Uiso 1 1 calc R U . . .
C16 C 0.4503(3) 0.5696(2) 0.64795(17) 0.0194(4) Uani 1 1 d . . . . .
H16 H 0.393629 0.594575 0.583431 0.023 Uiso 1 1 calc R U . . .
C17 C 0.5034(3) 0.4216(2) 0.81140(18) 0.0203(4) Uani 1 1 d . . . . .
H17 H 0.484728 0.344591 0.857908 0.024 Uiso 1 1 calc R U . . .

loop_
_atom_site_aniso_label
_atom_site_aniso_U_11
_atom_site_aniso_U_22
_atom_site_aniso_U_33
_atom_site_aniso_U_23
_atom_site_aniso_U_13
_atom_site_aniso_U_12
Br1 0.03021(14) 0.02472(14) 0.02868(14) 0.00402(9) -0.01224(10) -0.01506(10)
F1 0.0199(6) 0.0307(7) 0.0239(6) -0.0058(5) -0.0100(5) 0.0000(5)
F2 0.0353(7) 0.0420(8) 0.0217(6) -0.0100(6) -0.0113(5) -0.0013(6)
F3 0.0181(6) 0.0481(8) 0.0304(7) 0.0015(6) -0.0103(5) -0.0063(6)
F4 0.0264(6) 0.0335(7) 0.0147(6) -0.0001(5) -0.0025(5) -0.0063(5)
F5 0.0335(7) 0.0171(6) 0.0260(6) -0.0032(5) -0.0102(5) -0.0007(5)
N1 0.0232(8) 0.0178(8) 0.0148(8) 0.0060(6) -0.0113(6) -0.0072(6)
N2 0.0198(8) 0.0210(8) 0.0137(8) 0.0041(6) -0.0090(6) -0.0027(6)
C1 0.0162(8) 0.0164(9) 0.0131(8) -0.0008(7) -0.0031(7) -0.0024(7)
C2 0.0357(12) 0.0464(14) 0.0147(9) 0.0045(9) -0.0061(9) -0.0268(11)
C3 0.0206(9) 0.0241(10) 0.0180(9) 0.0029(8) -0.0092(8) -0.0051(8)
C4 0.0188(9) 0.0196(9) 0.0138(9) 0.0030(7) -0.0067(7) -0.0075(7)
C5 0.0246(10) 0.0214(10) 0.0195(9) 0.0045(8) -0.0129(8) -0.0076(8)
C6 0.0252(10) 0.0206(10) 0.0203(10) 0.0053(8) -0.0109(8) -0.0067(8)
C7 0.0346(11) 0.0340(12) 0.0211(10) 0.0119(9) -0.0165(9) -0.0181(10)
C8 0.0227(9) 0.0183(9) 0.0139(9) 0.0032(7) -0.0068(7) -0.0062(7)
C9 0.0182(9) 0.0185(9) 0.0192(9) -0.0017(7) -0.0044(7) -0.0072(7)
C10 0.0182(9) 0.0214(9) 0.0148(9) 0.0025(7) -0.0072(7) -0.0039(7)
C11 0.0193(9) 0.0229(10) 0.0222(10) 0.0022(8) -0.0061(8) -0.0060(8)
C12 0.0196(9) 0.0150(9) 0.0142(9) 0.0028(7) -0.0073(7) -0.0045(7)
C13 0.0234(9) 0.0201(9) 0.0150(9) -0.0004(7) -0.0075(7) -0.0038(8)
C14 0.0186(9) 0.0187(9) 0.0149(9) 0.0028(7) -0.0055(7) -0.0034(7)
C15 0.0241(10) 0.0356(12) 0.0235(11) -0.0061(9) 0.0009(8) -0.0131(9)
C16 0.0209(9) 0.0209(9) 0.0154(9) 0.0012(7) -0.0065(7) -0.0047(8)
C17 0.0211(9) 0.0191(9) 0.0191(9) 0.0043(7) -0.0039(8) -0.0067(7)

loop_
_atom_type_symbol
_atom_type_description
_atom_type_scat_dispersion_real
_atom_type_scat_dispersion_imag
_atom_type_scat_source
C C 0.0181 0.0091 'International Tables Vol C Tables 4.2.6.8 and 6.1.1.4'
H H 0.0000 0.0000 'International Tables Vol C Tables 4.2.6.8 and 6.1.1.4'
Br Br -0.6763 1.2805 'International Tables Vol C Tables 4.2.6.8 and 6.1.1.4'
F F 0.0727 0.0534 'International Tables Vol C Tables 4.2.6.8 and 6.1.1.4'
N N 0.0311 0.0180 'International Tables Vol C Tables 4.2.6.8 and 6.1.1.4'

loop_
_geom_angle_atom_site_label_1
_geom_angle_atom_site_label_2
_geom_angle_atom_site_label_3
_geom_angle
_geom_angle_site_symmetry_1
_geom_angle_site_symmetry_3
_geom_angle_publ_flag
N2 N1 C1 118.18(15) . . ?
N2 N1 C12 111.54(15) . . ?
C1 N1 C12 127.07(15) . . ?
C10 N2 N1 108.63(16) . . ?
C8 C1 N1 120.47(17) . . ?
C14 C1 N1 120.61(17) . . ?
C14 C1 C8 118.91(18) . . ?
C7 C2 H2 120.4 . . ?
C7 C2 C15 119.3(2) . . ?
C15 C2 H2 120.4 . . ?
F2 C3 H3 110.8 . . ?
F2 C3 C10 109.87(16) . . ?
F3 C3 F2 104.96(17) . . ?
F3 C3 H3 110.8 . . ?
F3 C3 C10 109.54(16) . . ?
C10 C3 H3 110.8 . . ?
C6 C4 C11 118.80(18) . . ?
C6 C4 C12 123.47(18) . . ?
C11 C4 C12 117.69(17) . . ?
H5A C5 H5B 109.4 . . ?
C10 C5 H5A 111.6 . . ?
C10 C5 H5B 111.6 . . ?
C10 C5 C12 101.00(15) . . ?
C12 C5 H5A 111.6 . . ?
C12 C5 H5B 111.6 . . ?
C4 C6 H6 119.9 . . ?
C7 C6 C4 120.2(2) . . ?
C7 C6 H6 119.9 . . ?
C2 C7 C6 120.8(2) . . ?
C2 C7 H7 119.6 . . ?
C6 C7 H7 119.6 . . ?
C1 C8 H8 119.9 . . ?
C16 C8 C1 120.25(18) . . ?
C16 C8 H8 119.9 . . ?
C16 C9 Br1 119.02(15) . . ?
C16 C9 C17 120.44(18) . . ?
C17 C9 Br1 120.54(15) . . ?
N2 C10 C3 120.32(18) . . ?
N2 C10 C5 114.85(17) . . ?
C3 C10 C5 124.79(18) . . ?
C4 C11 H11 119.7 . . ?
C15 C11 C4 120.5(2) . . ?
C15 C11 H11 119.7 . . ?
N1 C12 C4 112.39(15) . . ?
N1 C12 C5 101.33(14) . . ?
N1 C12 C13 108.40(15) . . ?
C4 C12 C5 112.08(16) . . ?
C4 C12 C13 113.71(15) . . ?
C13 C12 C5 108.13(15) . . ?
F1 C13 F5 107.00(16) . . ?
F1 C13 C12 113.87(16) . . ?
F4 C13 F1 106.99(16) . . ?
F4 C13 F5 107.12(16) . . ?
F4 C13 C12 110.45(16) . . ?
F5 C13 C12 111.08(17) . . ?
C1 C14 H14 119.7 . . ?
C17 C14 C1 120.64(18) . . ?
C17 C14 H14 119.7 . . ?
C2 C15 H15 119.8 . . ?
C11 C15 C2 120.4(2) . . ?
C11 C15 H15 119.8 . . ?
C8 C16 H16 120.0 . . ?
C9 C16 C8 120.03(18) . . ?
C9 C16 H16 120.0 . . ?
C9 C17 C14 119.72(18) . . ?
C9 C17 H17 120.1 . . ?
C14 C17 H17 120.1 . . ?

loop_
_geom_bond_atom_site_label_1
_geom_bond_atom_site_label_2
_geom_bond_distance
_geom_bond_site_symmetry_2
_geom_bond_publ_flag
Br1 C9 1.9007(19) . ?
F1 C13 1.336(2) . ?
F2 C3 1.360(2) . ?
F3 C3 1.358(2) . ?
F4 C13 1.336(2) . ?
F5 C13 1.345(2) . ?
N1 N2 1.388(2) . ?
N1 C1 1.408(3) . ?
N1 C12 1.483(2) . ?
N2 C10 1.278(3) . ?
C1 C8 1.402(3) . ?
C1 C14 1.395(3) . ?
C2 H2 0.9500 . ?
C2 C7 1.381(4) . ?
C2 C15 1.388(3) . ?
C3 H3 1.0000 . ?
C3 C10 1.490(3) . ?
C4 C6 1.394(3) . ?
C4 C11 1.397(3) . ?
C4 C12 1.529(3) . ?
C5 H5A 0.9900 . ?
C5 H5B 0.9900 . ?
C5 C10 1.498(3) . ?
C5 C12 1.557(3) . ?
C6 H6 0.9500 . ?
C6 C7 1.388(3) . ?
C7 H7 0.9500 . ?
C8 H8 0.9500 . ?
C8 C16 1.388(3) . ?
C9 C16 1.383(3) . ?
C9 C17 1.387(3) . ?
C11 H11 0.9500 . ?
C11 C15 1.384(3) . ?
C12 C13 1.548(3) . ?
C14 H14 0.9500 . ?
C14 C17 1.388(3) . ?
C15 H15 0.9500 . ?
C16 H16 0.9500 . ?
C17 H17 0.9500 . ?

loop_
_geom_torsion_atom_site_label_1
_geom_torsion_atom_site_label_2
_geom_torsion_atom_site_label_3
_geom_torsion_atom_site_label_4
_geom_torsion
_geom_torsion_site_symmetry_1
_geom_torsion_site_symmetry_2
_geom_torsion_site_symmetry_3
_geom_torsion_site_symmetry_4
_geom_torsion_publ_flag
Br1 C9 C16 C8 -178.94(14) . . . . ?
Br1 C9 C17 C14 179.80(14) . . . . ?
F2 C3 C10 N2 -123.6(2) . . . . ?
F2 C3 C10 C5 58.9(3) . . . . ?
F3 C3 C10 N2 121.6(2) . . . . ?
F3 C3 C10 C5 -55.9(3) . . . . ?
N1 N2 C10 C3 -178.43(17) . . . . ?
N1 N2 C10 C5 -0.7(2) . . . . ?
N1 C1 C8 C16 -179.86(17) . . . . ?
N1 C1 C14 C17 -179.27(17) . . . . ?
N1 C12 C13 F1 -77.1(2) . . . . ?
N1 C12 C13 F4 43.3(2) . . . . ?
N1 C12 C13 F5 162.05(15) . . . . ?
N2 N1 C1 C8 -178.30(17) . . . . ?
N2 N1 C1 C14 0.2(3) . . . . ?
N2 N1 C12 C4 135.75(16) . . . . ?
N2 N1 C12 C5 15.94(19) . . . . ?
N2 N1 C12 C13 -97.71(17) . . . . ?
C1 N1 N2 C10 -171.56(17) . . . . ?
C1 N1 C12 C4 -65.1(2) . . . . ?
C1 N1 C12 C5 175.11(17) . . . . ?
C1 N1 C12 C13 61.5(2) . . . . ?
C1 C8 C16 C9 -1.4(3) . . . . ?
C1 C14 C17 C9 -0.3(3) . . . . ?
C4 C6 C7 C2 -0.4(3) . . . . ?
C4 C11 C15 C2 0.1(3) . . . . ?
C4 C12 C13 F1 48.7(2) . . . . ?
C4 C12 C13 F4 169.10(16) . . . . ?
C4 C12 C13 F5 -72.2(2) . . . . ?
C5 C12 C13 F1 173.85(16) . . . . ?
C5 C12 C13 F4 -65.7(2) . . . . ?
C5 C12 C13 F5 53.0(2) . . . . ?
C6 C4 C11 C15 -0.5(3) . . . . ?
C6 C4 C12 N1 146.01(18) . . . . ?
C6 C4 C12 C5 -100.6(2) . . . . ?
C6 C4 C12 C13 22.4(3) . . . . ?
C7 C2 C15 C11 0.2(3) . . . . ?
C8 C1 C14 C17 -0.8(3) . . . . ?
C10 C5 C12 N1 -14.57(18) . . . . ?
C10 C5 C12 C4 -134.60(16) . . . . ?
C10 C5 C12 C13 99.28(17) . . . . ?
C11 C4 C6 C7 0.6(3) . . . . ?
C11 C4 C12 N1 -36.4(2) . . . . ?
C11 C4 C12 C5 77.0(2) . . . . ?
C11 C4 C12 C13 -159.98(17) . . . . ?
C12 N1 N2 C10 -10.3(2) . . . . ?
C12 N1 C1 C8 23.7(3) . . . . ?
C12 N1 C1 C14 -157.80(18) . . . . ?
C12 C4 C6 C7 178.25(19) . . . . ?
C12 C4 C11 C15 -178.22(19) . . . . ?
C12 C5 C10 N2 10.4(2) . . . . ?
C12 C5 C10 C3 -172.01(18) . . . . ?
C14 C1 C8 C16 1.6(3) . . . . ?
C15 C2 C7 C6 0.0(3) . . . . ?
C16 C9 C17 C14 0.5(3) . . . . ?
C17 C9 C16 C8 0.4(3) . . . . ?
